data_2017025
loop_
_publ_author_name
'Budow, Simone'
'Leonard, Peter'
'Eickmeier, Henning'
'Reuter, Hans'
'Seela, Frank'

_publ_section_title
;
 The <i>N</i>^1^-(2'-deoxyribofuranoside) of 3-iodo-5-nitroindole: a
 universal nucleoside forming nitro--iodo interactions
;
_journal_coeditor_code TR3054
_journal_issue 3
_journal_name_full 'Acta Crystallographica Section C'
_journal_page_first o100
_journal_page_last o102
_journal_paper_doi 10.1107/S0108270109004673
_journal_volume 65
_journal_year 2009
_chemical_formula_iupac 'C13 H13 I N2 O5'
_chemical_formula_moiety 'C13 H13 I N2 O5'
_chemical_formula_sum 'C13 H13 I N2 O5'
_chemical_formula_weight 404.15
_chemical_name_common
;
<i>N</i>^1^-(2'-deoxyribofuranoside) of 3-iodo-5-nitroindole
;
_chemical_name_systematic 1-(2-deoxy-\b-D-<i>erythro</i>-pentofuranosyl)-3-iodo-5-nitro-1<i>H</i>-indole
_space_group_IT_number 18
_symmetry_cell_setting orthorhombic
_symmetry_space_group_name_Hall 'P 2 2ab'
_symmetry_space_group_name_H-M 'P 21 21 2'
_atom_sites_solution_hydrogens geom
_atom_sites_solution_primary direct
_atom_sites_solution_secondary difmap
_audit_creation_method SHELXL-97
_cell_angle_alpha 90.00
_cell_angle_beta 90.00
_cell_angle_gamma 90.00
_cell_formula_units_Z 4
_cell_length_a 17.549(3)
_cell_length_b 7.0981(10)
_cell_length_c 10.9242(19)
_cell_measurement_reflns_used 9917
_cell_measurement_temperature 100(2)
_cell_measurement_theta_max 26.29
_cell_measurement_theta_min 2.20
_cell_volume 1360.8(4)
_computing_cell_refinement 'SAINT (Bruker, 2008)'
_computing_data_collection 'APEX2 (Bruker, 2008)'
_computing_data_reduction 'SAINT (Bruker, 2008)'
_computing_molecular_graphics 'SHELXTL (Release 5.1; Sheldrick, 2008)'
_computing_publication_material 'SHELXTL (Release 5.1; Sheldrick, 2008) and PLATON (Spek, 2009)'
_computing_structure_refinement 'SHELXTL (Release 5.1; Sheldrick, 2008)'
_computing_structure_solution 'SHELXTL (Release 5.1; Sheldrick, 2008)'
_diffrn_ambient_temperature 296(2)
_diffrn_measured_fraction_theta_full 1.000
_diffrn_measured_fraction_theta_max 1.000
_diffrn_measurement_device_type 'Bruker APEXII CCD area-detector'
_diffrn_measurement_method '\f and \w'
_diffrn_radiation_monochromator graphite
_diffrn_radiation_source 'fine-focus sealed tube'
_diffrn_radiation_type MoK\a
_diffrn_radiation_wavelength 0.71073
_diffrn_reflns_av_R_equivalents 0.0438
_diffrn_reflns_av_sigmaI/netI 0.0241
_diffrn_reflns_limit_h_max 21
_diffrn_reflns_limit_h_min -21
_diffrn_reflns_limit_k_max 8
_diffrn_reflns_limit_k_min -8
_diffrn_reflns_limit_l_max 13
_diffrn_reflns_limit_l_min -13
_diffrn_reflns_number 37202
_diffrn_reflns_theta_full 26.37
_diffrn_reflns_theta_max 26.37
_diffrn_reflns_theta_min 1.86
_exptl_absorpt_coefficient_mu 2.378
_exptl_absorpt_correction_T_max 0.9321
_exptl_absorpt_correction_T_min 0.7969
_exptl_absorpt_correction_type multi-scan
_exptl_absorpt_process_details '(SADABS; Bruker, 2008)'
_exptl_crystal_colour yellow
_exptl_crystal_density_diffrn 1.973
_exptl_crystal_density_method 'not measured'
_exptl_crystal_description plate
_exptl_crystal_F_000 792
_exptl_crystal_size_max 0.10
_exptl_crystal_size_mid 0.10
_exptl_crystal_size_min 0.03
_refine_diff_density_max 0.564
_refine_diff_density_min -0.441
_refine_ls_abs_structure_details 'Flack (1983), 1163 Friedel pairs'
_refine_ls_abs_structure_Flack -0.013(15)
_refine_ls_extinction_method none
_refine_ls_goodness_of_fit_ref 1.035
_refine_ls_hydrogen_treatment constr
_refine_ls_matrix_type full
_refine_ls_number_parameters 192
_refine_ls_number_reflns 2791
_refine_ls_number_restraints 0
_refine_ls_restrained_S_all 1.035
_refine_ls_R_factor_all 0.0191
_refine_ls_R_factor_gt 0.0171
_refine_ls_shift/su_max 0.001
_refine_ls_shift/su_mean 0.000
_refine_ls_structure_factor_coef Fsqd
_refine_ls_weighting_details 'calc w=1/[\s^2^(Fo^2^)+(0.0147P)^2^+0.4545P] where P=(Fo^2^+2Fc^2^)/3'
_refine_ls_weighting_scheme calc
_refine_ls_wR_factor_gt 0.0334
_refine_ls_wR_factor_ref 0.0341
_reflns_number_gt 2678
_reflns_number_total 2791
_reflns_threshold_expression I>2\s(I)
_cod_data_source_file tr3054.cif
_cod_data_source_block I
_cod_depositor_comments
;
The following automatic conversions were performed:
'_symmetry_cell_setting' value 'Orthorhombic' changed to 'orthorhombic'
according to '/home/saulius/struct/CIF-dictionaries/cif_core.dic'
dictionary named 'cif_core.dic' version 2.4.1 from
2010-06-29.

'_geom_bond_publ_flag' value 'N' changed to 'n' according to
'/home/saulius/struct/CIF-dictionaries/cif_core.dic' dictionary named
'cif_core.dic' version 2.4.1 from 2010-06-29 (31
time).

'_geom_bond_publ_flag' value 'Y' changed to 'y' according to
'/home/saulius/struct/CIF-dictionaries/cif_core.dic' dictionary named
'cif_core.dic' version 2.4.1 from 2010-06-29 (5
times).

'_geom_angle_publ_flag' value 'N' changed to 'n' according to
'/home/saulius/struct/CIF-dictionaries/cif_core.dic' dictionary named
'cif_core.dic' version 2.4.1 from 2010-06-29 (59
times).

'_geom_angle_publ_flag' value 'Y' changed to 'y' according to
'/home/saulius/struct/CIF-dictionaries/cif_core.dic' dictionary named
'cif_core.dic' version 2.4.1 from 2010-06-29 (4
times).

'_geom_torsion_publ_flag' value 'N' changed to 'n' according to
'/home/saulius/struct/CIF-dictionaries/cif_core.dic' dictionary named
'cif_core.dic' version 2.4.1 from 2010-06-29 (38
times).

'_geom_torsion_publ_flag' value 'Y' changed to 'y' according to
'/home/saulius/struct/CIF-dictionaries/cif_core.dic' dictionary named
'cif_core.dic' version 2.4.1 from 2010-06-29 (9 times).

Automatic conversion script
Id: cif_fix_enum 1527 2010-12-29 10:47:43Z saulius 

The following automatic conversions were performed:

'_symmetry_cell_setting' value 'Orthorhombic' changed to
'orthorhombic' according to
/home/saulius/struct/CIF-dictionaries/cif_core.dic dictionary named
'cif_core.dic' version 2.4.1 from 2010-06-29.

'_geom_bond_publ_flag'
value 'N' changed to 'n' according to
/home/saulius/struct/CIF-dictionaries/cif_core.dic dictionary named
'cif_core.dic' version 2.4.1 from 2010-06-29 (31
time).

'_geom_bond_publ_flag' value 'Y' changed to 'y' according to
/home/saulius/struct/CIF-dictionaries/cif_core.dic dictionary named
'cif_core.dic' version 2.4.1 from 2010-06-29 (5
times).

'_geom_angle_publ_flag' value 'N' changed to 'n' according
to /home/saulius/struct/CIF-dictionaries/cif_core.dic dictionary
named 'cif_core.dic' version 2.4.1 from 2010-06-29 (59
times).

'_geom_angle_publ_flag' value 'Y' changed to 'y' according
to /home/saulius/struct/CIF-dictionaries/cif_core.dic dictionary
named 'cif_core.dic' version 2.4.1 from 2010-06-29 (4
times).

'_geom_torsion_publ_flag' value 'N' changed to 'n' according
to /home/saulius/struct/CIF-dictionaries/cif_core.dic dictionary
named 'cif_core.dic' version 2.4.1 from 2010-06-29 (38
times).

'_geom_torsion_publ_flag' value 'Y' changed to 'y' according
to /home/saulius/struct/CIF-dictionaries/cif_core.dic dictionary
named 'cif_core.dic' version 2.4.1 from 2010-06-29 (9 times).

Automatic conversion script
Id: cif_fix_values 1715 2011-07-08 13:25:40Z adriana 
;
_cod_database_code 2017025
_cod_database_fobs_code 2017025

loop_
_symmetry_equiv_pos_as_xyz
'x, y, z'
'-x, -y, z'
'-x+1/2, y+1/2, -z'
'x+1/2, -y+1/2, -z'

loop_
_atom_site_type_symbol
_atom_site_label
_atom_site_fract_x
_atom_site_fract_y
_atom_site_fract_z
_atom_site_U_iso_or_equiv
_atom_site_adp_type
_atom_site_calc_flag
_atom_site_refinement_flags
_atom_site_occupancy
_atom_site_disorder_assembly
_atom_site_disorder_group
N N1 0.56981(10) 0.7680(3) 0.62900(17) 0.0125(4) Uani d . 1 . .
C C2 0.63823(13) 0.7749(3) 0.5649(2) 0.0139(5) Uani d . 1 . .
H H2 0.6863 0.7834 0.6004 0.017 Uiso calc R 1 . .
C C3 0.62439(12) 0.7675(4) 0.44308(19) 0.0120(5) Uani d . 1 . .
I I3 0.704990(8) 0.768390(19) 0.304512(13) 0.01372(5) Uani d . 1 . .
C C3A 0.54332(12) 0.7542(3) 0.42667(19) 0.0110(5) Uani d . 1 . .
C C4 0.49620(12) 0.7406(3) 0.32481(19) 0.0120(5) Uani d . 1 . .
H H4 0.5160 0.7374 0.2458 0.014 Uiso calc R 1 . .
C C5 0.41833(12) 0.7319(3) 0.34631(19) 0.0115(5) Uani d . 1 . .
N N5 0.36727(11) 0.7166(3) 0.24236(18) 0.0131(4) Uani d . 1 . .
O O51 0.29870(9) 0.7388(2) 0.25733(14) 0.0176(3) Uani d . 1 . .
O O52 0.39535(10) 0.6816(3) 0.13993(16) 0.0180(4) Uani d . 1 . .
C C6 0.38607(13) 0.7381(4) 0.46373(19) 0.0132(5) Uani d . 1 . .
H H6 0.3334 0.7335 0.4729 0.016 Uiso calc R 1 . .
C C7 0.43190(12) 0.7509(4) 0.5649(2) 0.0135(5) Uani d . 1 . .
H H7 0.4113 0.7549 0.6432 0.016 Uiso calc R 1 . .
C C7A 0.51090(13) 0.7578(4) 0.54632(19) 0.0120(5) Uani d . 1 . .
C C1' 0.56259(13) 0.7764(4) 0.7611(2) 0.0125(5) Uani d . 1 . .
H H1'A 0.5089 0.7631 0.7843 0.015 Uiso calc R 1 . .
C C2' 0.61044(15) 0.6329(3) 0.8303(2) 0.0145(6) Uani d . 1 . .
H H2'A 0.5854 0.5111 0.8337 0.017 Uiso calc R 1 . .
H H2'B 0.6604 0.6182 0.7936 0.017 Uiso calc R 1 . .
C C3' 0.61555(14) 0.7229(4) 0.9563(2) 0.0135(5) Uani d . 1 . .
H H3'A 0.6633 0.6890 0.9973 0.016 Uiso calc R 1 . .
O O3' 0.55144(11) 0.6781(3) 1.03051(17) 0.0228(4) Uani d . 1 . .
H H3'B 0.5572 0.5732 1.0606 0.034 Uiso calc R 1 . .
C C4' 0.61242(14) 0.9347(3) 0.9285(2) 0.0114(5) Uani d . 1 . .
H H4'A 0.5740 0.9946 0.9807 0.014 Uiso calc R 1 . .
C C5' 0.68848(13) 1.0310(3) 0.9468(2) 0.0134(5) Uani d . 1 . .
H H5'B 0.7037 1.0182 1.0318 0.016 Uiso calc R 1 . .
H H5'C 0.7266 0.9689 0.8967 0.016 Uiso calc R 1 . .
O O5' 0.68599(9) 1.2270(2) 0.91558(14) 0.0173(4) Uani d . 1 . .
H H5'A 0.6638 1.2854 0.9696 0.026 Uiso calc R 1 . .
O O4' 0.59064(9) 0.9541(2) 0.80168(17) 0.0149(4) Uani d . 1 . .

loop_
_atom_site_aniso_label
_atom_site_aniso_U_11
_atom_site_aniso_U_22
_atom_site_aniso_U_33
_atom_site_aniso_U_12
_atom_site_aniso_U_13
_atom_site_aniso_U_23
N1 0.0098(10) 0.0196(12) 0.0082(10) -0.0019(10) -0.0020(8) -0.0018(11)
C2 0.0088(12) 0.0182(13) 0.0147(13) 0.0012(10) -0.0010(9) -0.0013(11)
C3 0.0102(11) 0.0134(12) 0.0124(12) 0.0001(11) -0.0004(9) 0.0021(11)
I3 0.01145(8) 0.01801(7) 0.01168(8) -0.00061(6) 0.00220(7) -0.00049(6)
C3A 0.0129(12) 0.0093(12) 0.0108(12) 0.0002(12) -0.0002(9) 0.0015(11)
C4 0.0170(12) 0.0102(11) 0.0089(12) 0.0014(10) 0.0011(9) -0.0014(11)
C5 0.0131(11) 0.0130(12) 0.0084(11) -0.0004(10) -0.0023(9) -0.0013(10)
N5 0.0143(11) 0.0090(10) 0.0161(10) 0.0009(9) -0.0031(9) -0.0008(8)
O51 0.0089(8) 0.0240(8) 0.0198(8) 0.0022(10) -0.0014(7) -0.0032(7)
O52 0.0170(10) 0.0278(11) 0.0092(9) 0.0028(8) -0.0001(8) -0.0037(7)
C6 0.0088(11) 0.0149(13) 0.0160(12) 0.0016(12) 0.0017(10) -0.0017(12)
C7 0.0138(12) 0.0162(12) 0.0104(12) 0.0009(11) 0.0023(9) -0.0011(11)
C7A 0.0140(12) 0.0104(12) 0.0115(12) -0.0006(12) -0.0016(9) -0.0003(11)
C1' 0.0114(12) 0.0166(13) 0.0096(12) 0.0017(12) 0.0016(9) -0.0026(11)
C2' 0.0155(14) 0.0135(12) 0.0145(16) -0.0003(10) 0.0022(11) 0.0003(9)
C3' 0.0120(12) 0.0174(14) 0.0111(12) -0.0041(12) -0.0007(10) 0.0032(11)
O3' 0.0312(12) 0.0204(10) 0.0168(10) -0.0054(8) 0.0124(9) 0.0021(8)
C4' 0.0103(13) 0.0149(12) 0.0090(13) 0.0022(10) 0.0002(11) 0.0000(9)
C5' 0.0134(15) 0.0137(12) 0.0129(13) 0.0008(9) 0.0001(11) -0.0005(9)
O5' 0.0208(10) 0.0150(8) 0.0160(9) -0.0027(7) 0.0054(7) -0.0003(7)
O4' 0.0196(10) 0.0138(8) 0.0113(9) -0.0008(6) -0.0067(9) 0.0013(8)

loop_
_atom_type_symbol
_atom_type_description
_atom_type_scat_dispersion_real
_atom_type_scat_dispersion_imag
_atom_type_scat_source
C C 0.0033 0.0016 'International Tables Vol C Tables 4.2.6.8 and 6.1.1.4'
H H 0.0000 0.0000 'International Tables Vol C Tables 4.2.6.8 and 6.1.1.4'
N N 0.0061 0.0033 'International Tables Vol C Tables 4.2.6.8 and 6.1.1.4'
O O 0.0106 0.0060 'International Tables Vol C Tables 4.2.6.8 and 6.1.1.4'
I I -0.4742 1.8119 'International Tables Vol C Tables 4.2.6.8 and 6.1.1.4'

loop_
_geom_angle_atom_site_label_1
_geom_angle_atom_site_label_2
_geom_angle_atom_site_label_3
_geom_angle_site_symmetry_1
_geom_angle_site_symmetry_3
_geom_angle
_geom_angle_publ_flag
C7A N1 C2 . . 108.69(18) n
C7A N1 C1' . . 126.18(19) n
C2 N1 C1' . . 125.10(19) n
C3 C2 N1 . . 109.78(19) n
C3 C2 H2 . . 125.1 n
N1 C2 H2 . . 125.1 n
C2 C3 C3A . . 107.63(19) n
C2 C3 I3 . . 126.56(17) y
C3A C3 I3 . . 125.80(15) y
C4 C3A C7A . . 119.9(2) n
C4 C3A C3 . . 133.9(2) n
C7A C3A C3 . . 106.24(18) n
C5 C4 C3A . . 116.97(19) n
C5 C4 H4 . . 121.5 n
C3A C4 H4 . . 121.5 n
C4 C5 C6 . . 123.4(2) n
C4 C5 N5 . . 118.62(19) n
C6 C5 N5 . . 117.96(19) n
O51 N5 O52 . . 122.24(19) n
O51 N5 C5 . . 119.52(19) y
O52 N5 C5 . . 118.24(18) y
C7 C6 C5 . . 120.2(2) n
C7 C6 H6 . . 119.9 n
C5 C6 H6 . . 119.9 n
C6 C7 C7A . . 117.8(2) n
C6 C7 H7 . . 121.1 n
C7A C7 H7 . . 121.1 n
N1 C7A C7 . . 130.6(2) n
N1 C7A C3A . . 107.64(19) n
C7 C7A C3A . . 121.8(2) n
O4' C1' N1 . . 108.4(2) n
O4' C1' C2' . . 104.34(18) n
N1 C1' C2' . . 114.7(2) n
O4' C1' H1'A . . 109.7 n
N1 C1' H1'A . . 109.7 n
C2' C1' H1'A . . 109.7 n
C3' C2' C1' . . 101.58(19) n
C3' C2' H2'A . . 111.5 n
C1' C2' H2'A . . 111.5 n
C3' C2' H2'B . . 111.5 n
C1' C2' H2'B . . 111.5 n
H2'A C2' H2'B . . 109.3 n
O3' C3' C2' . . 112.1(2) n
O3' C3' C4' . . 107.7(2) n
C2' C3' C4' . . 103.32(19) n
O3' C3' H3'A . . 111.2 n
C2' C3' H3'A . . 111.2 n
C4' C3' H3'A . . 111.2 n
C3' O3' H3'B . . 109.5 n
O4' C4' C5' . . 108.52(19) n
O4' C4' C3' . . 107.01(18) n
C5' C4' C3' . . 112.6(2) n
O4' C4' H4'A . . 109.5 n
C5' C4' H4'A . . 109.5 n
C3' C4' H4'A . . 109.5 n
O5' C5' C4' . . 112.34(19) n
O5' C5' H5'B . . 109.1 n
C4' C5' H5'B . . 109.1 n
O5' C5' H5'C . . 109.1 n
C4' C5' H5'C . . 109.1 n
H5'B C5' H5'C . . 107.9 n
C5' O5' H5'A . . 109.5 n
C1' O4' C4' . . 107.81(17) n

loop_
_geom_bond_atom_site_label_1
_geom_bond_atom_site_label_2
_geom_bond_site_symmetry_2
_geom_bond_distance
_geom_bond_publ_flag
N1 C7A . 1.375(3) n
N1 C2 . 1.391(3) n
N1 C1' . 1.450(3) y
C2 C3 . 1.354(3) n
C2 H2 . 0.9300 n
C3 C3A . 1.437(3) n
C3 I3 . 2.072(2) y
C3A C4 . 1.390(3) n
C3A C7A . 1.426(3) n
C4 C5 . 1.388(3) n
C4 H4 . 0.9300 n
C5 C6 . 1.403(3) n
C5 N5 . 1.451(3) y
N5 O51 . 1.225(2) y
N5 O52 . 1.248(2) y
C6 C7 . 1.370(3) n
C6 H6 . 0.9300 n
C7 C7A . 1.402(3) n
C7 H7 . 0.9300 n
C1' O4' . 1.424(3) n
C1' C2' . 1.522(3) n
C1' H1'A . 0.9800 n
C2' C3' . 1.520(3) n
C2' H2'A . 0.9700 n
C2' H2'B . 0.9700 n
C3' O3' . 1.423(3) n
C3' C4' . 1.535(3) n
C3' H3'A . 0.9800 n
O3' H3'B . 0.8200 n
C4' O4' . 1.444(3) n
C4' C5' . 1.513(3) n
C4' H4'A . 0.9800 n
C5' O5' . 1.433(3) n
C5' H5'B . 0.9700 n
C5' H5'C . 0.9700 n
O5' H5'A . 0.8200 n

loop_
_geom_hbond_atom_site_label_D
_geom_hbond_atom_site_label_H
_geom_hbond_atom_site_label_A
_geom_hbond_site_symmetry_A
_geom_hbond_distance_DH
_geom_hbond_distance_HA
_geom_hbond_distance_DA
_geom_hbond_angle_DHA
O3' H3'B O52 2_666 0.82 2.17 2.970(3) 164.4
O5' H5'A O52 2_676 0.82 2.14 2.909(2) 155.6
C2 H2 O51 4_566 0.93 2.52 3.422(3) 164.6
C4 H4 O3' 1_554 0.93 2.47 3.387(3) 169.0
C5' H5'C O51 4_566 0.97 2.57 3.519(3) 165.8

loop_
_geom_torsion_atom_site_label_1
_geom_torsion_atom_site_label_2
_geom_torsion_atom_site_label_3
_geom_torsion_atom_site_label_4
_geom_torsion_site_symmetry_1
_geom_torsion_site_symmetry_2
_geom_torsion_site_symmetry_3
_geom_torsion_site_symmetry_4
_geom_torsion
_geom_torsion_publ_flag
C7A N1 C2 C3 . . . . -0.6(3) n
C1' N1 C2 C3 . . . . -178.8(3) n
N1 C2 C3 C3A . . . . -0.3(3) n
N1 C2 C3 I3 . . . . -178.92(19) y
C2 C3 C3A C4 . . . . -179.2(3) n
I3 C3 C3A C4 . . . . -0.6(4) y
C2 C3 C3A C7A . . . . 1.0(3) n
I3 C3 C3A C7A . . . . 179.67(18) n
C7A C3A C4 C5 . . . . 0.3(4) n
C3 C3A C4 C5 . . . . -179.5(3) n
C3A C4 C5 C6 . . . . 0.7(4) n
C3A C4 C5 N5 . . . . -179.7(2) n
C4 C5 N5 O51 . . . . -168.4(2) y
C6 C5 N5 O51 . . . . 11.3(3) y
C4 C5 N5 O52 . . . . 11.3(3) y
C6 C5 N5 O52 . . . . -169.0(2) y
C4 C5 C6 C7 . . . . -0.9(4) n
N5 C5 C6 C7 . . . . 179.4(2) n
C5 C6 C7 C7A . . . . 0.1(4) n
C2 N1 C7A C7 . . . . -178.9(3) n
C1' N1 C7A C7 . . . . -0.8(5) n
C2 N1 C7A C3A . . . . 1.2(3) n
C1' N1 C7A C3A . . . . 179.4(3) n
C6 C7 C7A N1 . . . . -179.0(3) n
C6 C7 C7A C3A . . . . 0.8(4) n
C4 C3A C7A N1 . . . . 178.8(3) n
C3 C3A C7A N1 . . . . -1.4(3) n
C4 C3A C7A C7 . . . . -1.0(4) n
C3 C3A C7A C7 . . . . 178.8(3) n
C7A N1 C1' O4' . . . . -115.1(3) y
C2 N1 C1' O4' . . . . 62.8(3) y
C7A N1 C1' C2' . . . . 128.8(3) n
C2 N1 C1' C2' . . . . -53.4(4) n
O4' C1' C2' C3' . . . . 40.3(2) n
N1 C1' C2' C3' . . . . 158.8(2) n
C1' C2' C3' O3' . . . . 85.0(2) n
C1' C2' C3' C4' . . . . -30.6(2) n
O3' C3' C4' O4' . . . . -107.2(2) n
C2' C3' C4' O4' . . . . 11.5(3) n
O3' C3' C4' C5' . . . . 133.6(2) n
C2' C3' C4' C5' . . . . -107.7(2) n
O4' C4' C5' O5' . . . . 59.1(2) n
C3' C4' C5' O5' . . . . 177.43(18) y
N1 C1' O4' C4' . . . . -156.98(18) n
C2' C1' O4' C4' . . . . -34.3(2) n
C5' C4' O4' C1' . . . . 135.96(18) n
C3' C4' O4' C1' . . . . 14.2(2) n

loop_
_cod_related_entry_id
_cod_related_entry_database
_cod_related_entry_code
1 ChemSpider 24726392
